data_4003183
loop_
_publ_author_name
'He, Zikai'
'Zhang, Liuqing'
'Mei, Ju'
'Zhang, Tian'
'Lam, Jacky W. Y.'
'Shuai, Zhigang'
'Dong, Yong Qiang'
'Tang, Ben Zhong'

_publ_section_title
;
 Polymorphism-Dependent and Switchable Emission of Butterfly-Like
 Bis(diarylmethylene)dihydroanthracenes
;
_journal_issue 19
_journal_name_full 'Chemistry of Materials'
_journal_page_first 6601
_journal_paper_doi 10.1021/acs.chemmater.5b02280
_journal_volume 27
_journal_year 2015
_chemical_formula_sum 'C44 H36'
_chemical_formula_weight 564.73
_space_group_IT_number 2
_space_group_name_Hall '-P 1'
_space_group_name_H-M_alt 'P -1'
_symmetry_cell_setting triclinic
_symmetry_space_group_name_H-M 'P -1'
_atom_sites_solution_hydrogens geom
_atom_sites_solution_primary direct
_atom_sites_solution_secondary difmap
_audit_creation_method SHELXL-97
_cell_angle_alpha 99.954(3)
_cell_angle_beta 101.968(3)
_cell_angle_gamma 107.734(3)
_cell_formula_units_Z 2
_cell_length_a 10.4299(16)
_cell_length_b 11.9506(18)
_cell_length_c 13.855(2)
_cell_measurement_reflns_used 4369
_cell_measurement_temperature 100(2)
_cell_measurement_theta_max 27.46
_cell_measurement_theta_min 2.70
_cell_volume 1556.6(4)
_computing_cell_refinement 'Bruker SAINT'
_computing_data_collection 'Bruker APEX2'
_computing_data_reduction 'Bruker SAINT'
_computing_molecular_graphics 'Bruker SHELXTL'
_computing_publication_material 'Bruker SHELXTL'
_computing_structure_refinement 'SHELXL-97 (Sheldrick, 2008)'
_computing_structure_solution 'SHELXS-97 (Sheldrick, 2008)'
_diffrn_ambient_temperature 100(2)
_diffrn_measured_fraction_theta_full 0.989
_diffrn_measured_fraction_theta_max 0.989
_diffrn_measurement_device_type 'Bruker APEX-II CCD'
_diffrn_measurement_method '\f and \w scans'
_diffrn_radiation_monochromator graphite
_diffrn_radiation_source 'fine-focus sealed tube'
_diffrn_radiation_type MoK\a
_diffrn_radiation_wavelength 0.71073
_diffrn_reflns_av_R_equivalents 0.0249
_diffrn_reflns_av_sigmaI/netI 0.0440
_diffrn_reflns_limit_h_max 13
_diffrn_reflns_limit_h_min -13
_diffrn_reflns_limit_k_max 15
_diffrn_reflns_limit_k_min -14
_diffrn_reflns_limit_l_max 12
_diffrn_reflns_limit_l_min -17
_diffrn_reflns_number 10396
_diffrn_reflns_theta_full 27.49
_diffrn_reflns_theta_max 27.49
_diffrn_reflns_theta_min 2.09
_exptl_absorpt_coefficient_mu 0.068
_exptl_absorpt_correction_T_max 0.9694
_exptl_absorpt_correction_T_min 0.9668
_exptl_absorpt_correction_type multi-scan
_exptl_absorpt_process_details SADABS
_exptl_crystal_colour colorless
_exptl_crystal_density_diffrn 1.205
_exptl_crystal_density_method 'not measured'
_exptl_crystal_description block
_exptl_crystal_F_000 600
_exptl_crystal_size_max 0.50
_exptl_crystal_size_mid 0.47
_exptl_crystal_size_min 0.46
_refine_diff_density_max 0.341
_refine_diff_density_min -0.280
_refine_diff_density_rms 0.048
_refine_ls_extinction_method none
_refine_ls_goodness_of_fit_ref 1.047
_refine_ls_hydrogen_treatment constr
_refine_ls_matrix_type full
_refine_ls_number_parameters 401
_refine_ls_number_reflns 7083
_refine_ls_number_restraints 0
_refine_ls_restrained_S_all 1.047
_refine_ls_R_factor_all 0.0571
_refine_ls_R_factor_gt 0.0464
_refine_ls_shift/su_max 0.001
_refine_ls_shift/su_mean 0.000
_refine_ls_structure_factor_coef Fsqd
_refine_ls_weighting_details 'calc w=1/[\s^2^(Fo^2^)+(0.0649P)^2^+0.4689P] where P=(Fo^2^+2Fc^2^)/3'
_refine_ls_weighting_scheme calc
_refine_ls_wR_factor_gt 0.1226
_refine_ls_wR_factor_ref 0.1316
_reflns_number_gt 5877
_reflns_number_total 7083
_reflns_threshold_expression >2sigma(I)
_cod_data_source_file cm5b02280_si_005.cif
_cod_data_source_block TDHA-g
_cod_depositor_comments
;
The following automatic conversions were performed:

data item '_exptl_absorpt_correction_type' value 'Multi-scan' was
changed to 'multi-scan' in accordance with the
/home/saulius/struct/COD-crude-data/automatic-downloads/DataCite-retrospective/ACS/depositions/lib/dictionaries/cif_core.dic
dictionary named 'cif_core.dic' version 2.4.2 last updated on
2011-04-26.

data item '_symmetry_cell_setting' value 'Triclinic' was changed to
'triclinic' in accordance with the
/home/saulius/struct/COD-crude-data/automatic-downloads/DataCite-retrospective/ACS/depositions/lib/dictionaries/cif_core.dic
dictionary named 'cif_core.dic' version 2.4.2 last updated on
2011-04-26.

Automatic conversion script
Id: cif_fix_values 6909 2019-04-08 15:41:33Z antanas 
;
_cod_original_sg_symbol_H-M P-1
_cod_database_code 4003183

loop_
_symmetry_equiv_pos_as_xyz
'x, y, z'
'-x, -y, -z'

loop_
_atom_site_label
_atom_site_type_symbol
_atom_site_fract_x
_atom_site_fract_y
_atom_site_fract_z
_atom_site_U_iso_or_equiv
_atom_site_adp_type
_atom_site_occupancy
_atom_site_symmetry_multiplicity
_atom_site_calc_flag
_atom_site_refinement_flags
C1 C -0.19693(17) 0.56691(15) 0.57695(13) 0.0318(4) Uani 1 1 d .
H1A H -0.1962 0.6357 0.6275 0.048 Uiso 1 1 calc R
H1B H -0.1565 0.5158 0.6120 0.048 Uiso 1 1 calc R
H1C H -0.2936 0.5189 0.5366 0.048 Uiso 1 1 calc R
C2 C -0.11129(15) 0.61372(12) 0.50718(11) 0.0226(3) Uani 1 1 d .
C3 C 0.03499(15) 0.65818(13) 0.54023(11) 0.0241(3) Uani 1 1 d .
H3 H 0.0808 0.6553 0.6061 0.029 Uiso 1 1 calc R
C4 C 0.11465(14) 0.70647(12) 0.47860(11) 0.0213(3) Uani 1 1 d .
H4 H 0.2139 0.7371 0.5033 0.026 Uiso 1 1 calc R
C5 C 0.05096(14) 0.71071(11) 0.38052(10) 0.0176(3) Uani 1 1 d .
C6 C -0.09513(14) 0.66637(12) 0.34732(11) 0.0213(3) Uani 1 1 d .
H6 H -0.1410 0.6697 0.2816 0.026 Uiso 1 1 calc R
C7 C -0.17463(14) 0.61713(13) 0.40937(11) 0.0238(3) Uani 1 1 d .
H7 H -0.2739 0.5853 0.3844 0.029 Uiso 1 1 calc R
C8 C 0.13635(13) 0.77422(12) 0.31863(10) 0.0168(3) Uani 1 1 d .
C9 C 0.21690(14) 0.90572(11) 0.36956(10) 0.0178(3) Uani 1 1 d .
C10 C 0.15796(15) 0.98070(12) 0.41927(10) 0.0216(3) Uani 1 1 d .
H10 H 0.0628 0.9486 0.4195 0.026 Uiso 1 1 calc R
C11 C 0.23716(16) 1.10213(13) 0.46853(11) 0.0254(3) Uani 1 1 d .
H11 H 0.1945 1.1520 0.5007 0.031 Uiso 1 1 calc R
C12 C 0.37805(16) 1.15157(13) 0.47137(11) 0.0248(3) Uani 1 1 d .
C13 C 0.43694(15) 1.07599(13) 0.42317(11) 0.0238(3) Uani 1 1 d .
H13 H 0.5328 1.1076 0.4244 0.029 Uiso 1 1 calc R
C14 C 0.35849(14) 0.95554(13) 0.37345(10) 0.0209(3) Uani 1 1 d .
H14 H 0.4016 0.9060 0.3415 0.025 Uiso 1 1 calc R
C15 C 0.46764(19) 1.28141(14) 0.52782(13) 0.0349(4) Uani 1 1 d .
H15A H 0.5559 1.2834 0.5710 0.052 Uiso 1 1 calc R
H15B H 0.4177 1.3155 0.5705 0.052 Uiso 1 1 calc R
H15C H 0.4874 1.3295 0.4786 0.052 Uiso 1 1 calc R
C16 C 0.14847(13) 0.72256(11) 0.22693(10) 0.0159(3) Uani 1 1 d .
C17 C 0.11122(13) 0.59068(11) 0.17879(9) 0.0165(3) Uani 1 1 d .
C18 C -0.00950(14) 0.49694(12) 0.17785(10) 0.0193(3) Uani 1 1 d .
H18 H -0.0733 0.5153 0.2122 0.023 Uiso 1 1 calc R
C19 C -0.03690(14) 0.37727(12) 0.12712(11) 0.0215(3) Uani 1 1 d .
H19 H -0.1178 0.3146 0.1288 0.026 Uiso 1 1 calc R
C20 C 0.05330(14) 0.34890(12) 0.07401(10) 0.0207(3) Uani 1 1 d .
H20 H 0.0328 0.2676 0.0377 0.025 Uiso 1 1 calc R
C21 C 0.20580(13) 0.56013(11) 0.12842(9) 0.0161(3) Uani 1 1 d .
C22 C 0.33802(13) 0.65913(11) 0.13370(9) 0.0164(3) Uani 1 1 d .
C23 C 0.31080(13) 0.77065(11) 0.11772(9) 0.0166(3) Uani 1 1 d .
C24 C 0.21407(13) 0.80054(11) 0.16414(10) 0.0166(3) Uani 1 1 d .
C25 C 0.17526(14) 0.89940(12) 0.14735(10) 0.0196(3) Uani 1 1 d .
H25 H 0.1089 0.9190 0.1781 0.024 Uiso 1 1 calc R
C26 C 0.23302(15) 0.96881(13) 0.08609(11) 0.0229(3) Uani 1 1 d .
H26 H 0.2068 1.0361 0.0754 0.027 Uiso 1 1 calc R
C27 C 0.32969(15) 0.93973(13) 0.04010(11) 0.0230(3) Uani 1 1 d .
H27 H 0.3690 0.9871 -0.0021 0.028 Uiso 1 1 calc R
C28 C 0.36859(14) 0.84162(12) 0.05586(10) 0.0197(3) Uani 1 1 d .
H28 H 0.4347 0.8224 0.0246 0.024 Uiso 1 1 calc R
C29 C 0.46719(14) 0.65087(11) 0.15566(10) 0.0167(3) Uani 1 1 d .
C30 C 0.49511(13) 0.54002(12) 0.17677(10) 0.0172(3) Uani 1 1 d .
C31 C 0.43461(14) 0.47684(12) 0.24235(10) 0.0198(3) Uani 1 1 d .
H31 H 0.3740 0.5044 0.2747 0.024 Uiso 1 1 calc R
C32 C 0.46227(14) 0.37473(12) 0.26036(10) 0.0217(3) Uani 1 1 d .
H32 H 0.4195 0.3333 0.3045 0.026 Uiso 1 1 calc R
C33 C 0.55179(14) 0.33123(12) 0.21500(10) 0.0213(3) Uani 1 1 d .
C34 C 0.61261(14) 0.39458(12) 0.15091(10) 0.0204(3) Uani 1 1 d .
H34 H 0.6739 0.3673 0.1191 0.024 Uiso 1 1 calc R
C35 C 0.58539(14) 0.49730(12) 0.13245(10) 0.0193(3) Uani 1 1 d .
H35 H 0.6292 0.5391 0.0888 0.023 Uiso 1 1 calc R
C36 C 0.58470(17) 0.22193(14) 0.23706(12) 0.0291(3) Uani 1 1 d .
H36A H 0.6248 0.1909 0.1850 0.044 Uiso 1 1 calc R
H36B H 0.4984 0.1585 0.2361 0.044 Uiso 1 1 calc R
H36C H 0.6522 0.2455 0.3044 0.044 Uiso 1 1 calc R
C37 C 0.59600(13) 0.75962(12) 0.17007(10) 0.0173(3) Uani 1 1 d .
C38 C 0.64320(14) 0.85266(12) 0.25982(11) 0.0214(3) Uani 1 1 d .
H38 H 0.5947 0.8448 0.3107 0.026 Uiso 1 1 calc R
C39 C 0.75952(15) 0.95638(13) 0.27606(11) 0.0242(3) Uani 1 1 d .
H39 H 0.7885 1.0185 0.3374 0.029 Uiso 1 1 calc R
C40 C 0.83440(14) 0.97070(12) 0.20365(11) 0.0219(3) Uani 1 1 d .
C41 C 0.79048(14) 0.87643(13) 0.11576(11) 0.0213(3) Uani 1 1 d .
H41 H 0.8420 0.8828 0.0666 0.026 Uiso 1 1 calc R
C42 C 0.67264(14) 0.77300(12) 0.09828(10) 0.0197(3) Uani 1 1 d .
H42 H 0.6440 0.7109 0.0370 0.024 Uiso 1 1 calc R
C43 C 0.95737(16) 1.08612(13) 0.21942(13) 0.0294(3) Uani 1 1 d .
H43A H 1.0397 1.0847 0.2677 0.044 Uiso 1 1 calc R
H43B H 0.9342 1.1565 0.2467 0.044 Uiso 1 1 calc R
H43C H 0.9776 1.0917 0.1541 0.044 Uiso 1 1 calc R
C44 C 0.17324(14) 0.44026(12) 0.07460(10) 0.0185(3) Uani 1 1 d .
H44 H 0.2344 0.4211 0.0378 0.022 Uiso 1 1 calc R

loop_
_atom_site_aniso_label
_atom_site_aniso_U_11
_atom_site_aniso_U_22
_atom_site_aniso_U_33
_atom_site_aniso_U_23
_atom_site_aniso_U_13
_atom_site_aniso_U_12
C1 0.0301(8) 0.0304(8) 0.0379(9) 0.0123(7) 0.0191(7) 0.0062(7)
C2 0.0232(7) 0.0168(6) 0.0278(7) 0.0038(5) 0.0126(6) 0.0042(5)
C3 0.0245(7) 0.0254(7) 0.0216(7) 0.0076(6) 0.0068(6) 0.0067(6)
C4 0.0155(6) 0.0223(7) 0.0225(7) 0.0044(5) 0.0043(5) 0.0033(5)
C5 0.0173(6) 0.0156(6) 0.0184(6) 0.0011(5) 0.0061(5) 0.0046(5)
C6 0.0176(6) 0.0224(7) 0.0197(6) 0.0009(5) 0.0038(5) 0.0048(5)
C7 0.0150(6) 0.0230(7) 0.0283(7) -0.0002(6) 0.0075(6) 0.0024(5)
C8 0.0127(6) 0.0173(6) 0.0185(6) 0.0035(5) 0.0033(5) 0.0040(5)
C9 0.0188(6) 0.0168(6) 0.0137(6) 0.0025(5) 0.0023(5) 0.0029(5)
C10 0.0220(7) 0.0202(7) 0.0206(7) 0.0026(5) 0.0065(5) 0.0055(5)
C11 0.0322(8) 0.0200(7) 0.0220(7) 0.0011(5) 0.0071(6) 0.0089(6)
C12 0.0307(8) 0.0180(7) 0.0186(7) 0.0043(5) 0.0016(6) 0.0026(6)
C13 0.0199(7) 0.0244(7) 0.0199(7) 0.0060(5) 0.0020(5) 0.0001(5)
C14 0.0189(7) 0.0219(7) 0.0183(6) 0.0027(5) 0.0036(5) 0.0045(5)
C15 0.0411(10) 0.0199(7) 0.0293(8) 0.0017(6) 0.0009(7) -0.0007(7)
C16 0.0121(6) 0.0159(6) 0.0175(6) 0.0037(5) 0.0025(5) 0.0033(5)
C17 0.0153(6) 0.0168(6) 0.0144(6) 0.0027(5) 0.0012(5) 0.0044(5)
C18 0.0155(6) 0.0202(6) 0.0204(6) 0.0042(5) 0.0054(5) 0.0040(5)
C19 0.0159(6) 0.0182(6) 0.0247(7) 0.0043(5) 0.0029(5) 0.0008(5)
C20 0.0209(7) 0.0161(6) 0.0199(6) 0.0008(5) 0.0015(5) 0.0042(5)
C21 0.0147(6) 0.0167(6) 0.0146(6) 0.0039(5) 0.0018(5) 0.0040(5)
C22 0.0176(6) 0.0167(6) 0.0135(6) 0.0025(5) 0.0058(5) 0.0039(5)
C23 0.0155(6) 0.0162(6) 0.0139(6) 0.0017(5) 0.0014(5) 0.0029(5)
C24 0.0148(6) 0.0162(6) 0.0139(6) 0.0015(5) 0.0011(5) 0.0018(5)
C25 0.0182(6) 0.0200(6) 0.0184(6) 0.0028(5) 0.0029(5) 0.0062(5)
C26 0.0251(7) 0.0194(7) 0.0238(7) 0.0079(5) 0.0035(6) 0.0084(6)
C27 0.0244(7) 0.0218(7) 0.0211(7) 0.0088(5) 0.0062(6) 0.0041(6)
C28 0.0176(6) 0.0209(6) 0.0178(6) 0.0035(5) 0.0047(5) 0.0039(5)
C29 0.0173(6) 0.0171(6) 0.0150(6) 0.0026(5) 0.0066(5) 0.0044(5)
C30 0.0143(6) 0.0170(6) 0.0167(6) 0.0027(5) 0.0026(5) 0.0025(5)
C31 0.0174(6) 0.0220(7) 0.0185(6) 0.0036(5) 0.0056(5) 0.0054(5)
C32 0.0206(7) 0.0221(7) 0.0194(7) 0.0067(5) 0.0050(5) 0.0028(5)
C33 0.0196(7) 0.0188(6) 0.0198(6) 0.0031(5) -0.0001(5) 0.0036(5)
C34 0.0159(6) 0.0203(6) 0.0225(7) 0.0017(5) 0.0043(5) 0.0056(5)
C35 0.0172(6) 0.0199(6) 0.0185(6) 0.0042(5) 0.0048(5) 0.0040(5)
C36 0.0302(8) 0.0248(7) 0.0324(8) 0.0097(6) 0.0052(6) 0.0107(6)
C37 0.0150(6) 0.0175(6) 0.0199(6) 0.0065(5) 0.0054(5) 0.0052(5)
C38 0.0200(7) 0.0221(7) 0.0213(7) 0.0051(5) 0.0084(5) 0.0049(5)
C39 0.0222(7) 0.0202(7) 0.0241(7) 0.0014(5) 0.0036(6) 0.0031(6)
C40 0.0162(6) 0.0189(6) 0.0304(7) 0.0105(6) 0.0042(5) 0.0051(5)
C41 0.0182(6) 0.0246(7) 0.0253(7) 0.0126(6) 0.0091(5) 0.0078(5)
C42 0.0189(6) 0.0211(7) 0.0189(6) 0.0060(5) 0.0057(5) 0.0063(5)
C43 0.0224(7) 0.0211(7) 0.0414(9) 0.0117(6) 0.0079(6) 0.0018(6)
C44 0.0184(6) 0.0192(6) 0.0169(6) 0.0023(5) 0.0050(5) 0.0063(5)

loop_
_atom_type_symbol
_atom_type_description
_atom_type_scat_dispersion_real
_atom_type_scat_dispersion_imag
_atom_type_scat_source
C C 0.0033 0.0016 'International Tables Vol C Tables 4.2.6.8 and 6.1.1.4'
H H 0.0000 0.0000 'International Tables Vol C Tables 4.2.6.8 and 6.1.1.4'

loop_
_geom_angle_atom_site_label_1
_geom_angle_atom_site_label_2
_geom_angle_atom_site_label_3
_geom_angle
C2 C1 H1A 109.5
C2 C1 H1B 109.5
H1A C1 H1B 109.5
C2 C1 H1C 109.5
H1A C1 H1C 109.5
H1B C1 H1C 109.5
C7 C2 C3 117.76(13)
C7 C2 C1 121.52(13)
C3 C2 C1 120.70(13)
C4 C3 C2 121.22(13)
C4 C3 H3 119.4
C2 C3 H3 119.4
C3 C4 C5 121.03(13)
C3 C4 H4 119.5
C5 C4 H4 119.5
C6 C5 C4 117.87(12)
C6 C5 C8 120.96(12)
C4 C5 C8 120.77(12)
C7 C6 C5 120.82(13)
C7 C6 H6 119.6
C5 C6 H6 119.6
C2 C7 C6 121.28(13)
C2 C7 H7 119.4
C6 C7 H7 119.4
C16 C8 C5 126.26(12)
C16 C8 C9 120.67(11)
C5 C8 C9 113.02(11)
C10 C9 C14 117.80(12)
C10 C9 C8 122.25(12)
C14 C9 C8 119.85(12)
C11 C10 C9 120.82(13)
C11 C10 H10 119.6
C9 C10 H10 119.6
C10 C11 C12 121.08(13)
C10 C11 H11 119.5
C12 C11 H11 119.5
C13 C12 C11 117.89(13)
C13 C12 C15 119.98(14)
C11 C12 C15 122.09(14)
C14 C13 C12 121.29(13)
C14 C13 H13 119.4
C12 C13 H13 119.4
C13 C14 C9 121.10(13)
C13 C14 H14 119.4
C9 C14 H14 119.4
C12 C15 H15A 109.5
C12 C15 H15B 109.5
H15A C15 H15B 109.5
C12 C15 H15C 109.5
H15A C15 H15C 109.5
H15B C15 H15C 109.5
C8 C16 C24 120.23(11)
C8 C16 C17 128.11(12)
C24 C16 C17 111.55(11)
C18 C17 C21 118.29(12)
C18 C17 C16 125.49(12)
C21 C17 C16 116.20(11)
C19 C18 C17 120.81(12)
C19 C18 H18 119.6
C17 C18 H18 119.6
C20 C19 C18 120.50(12)
C20 C19 H19 119.7
C18 C19 H19 119.8
C44 C20 C19 119.39(12)
C44 C20 H20 120.3
C19 C20 H20 120.3
C44 C21 C17 119.80(12)
C44 C21 C22 121.87(11)
C17 C21 C22 118.33(11)
C29 C22 C23 124.10(12)
C29 C22 C21 124.54(12)
C23 C22 C21 111.27(11)
C24 C23 C28 119.24(12)
C24 C23 C22 116.08(11)
C28 C23 C22 124.57(12)
C25 C24 C23 119.79(12)
C25 C24 C16 120.77(12)
C23 C24 C16 119.37(11)
C26 C25 C24 120.44(12)
C26 C25 H25 119.8
C24 C25 H25 119.8
C25 C26 C27 119.97(12)
C25 C26 H26 120.0
C27 C26 H26 120.0
C28 C27 C26 120.12(12)
C28 C27 H27 119.9
C26 C27 H27 119.9
C27 C28 C23 120.44(12)
C27 C28 H28 119.8
C23 C28 H28 119.8
C22 C29 C30 123.98(12)
C22 C29 C37 120.74(11)
C30 C29 C37 115.05(11)
C35 C30 C31 117.47(12)
C35 C30 C29 120.39(11)
C31 C30 C29 122.12(11)
C32 C31 C30 120.84(12)
C32 C31 H31 119.6
C30 C31 H31 119.6
C31 C32 C33 121.61(12)
C31 C32 H32 119.2
C33 C32 H32 119.2
C34 C33 C32 117.44(12)
C34 C33 C36 121.10(13)
C32 C33 C36 121.43(13)
C33 C34 C35 121.30(12)
C33 C34 H34 119.4
C35 C34 H34 119.4
C34 C35 C30 121.32(12)
C34 C35 H35 119.3
C30 C35 H35 119.3
C33 C36 H36A 109.5
C33 C36 H36B 109.5
H36A C36 H36B 109.5
C33 C36 H36C 109.5
H36A C36 H36C 109.5
H36B C36 H36C 109.5
C38 C37 C42 117.60(12)
C38 C37 C29 118.93(11)
C42 C37 C29 123.47(12)
C39 C38 C37 121.36(13)
C39 C38 H38 119.3
C37 C38 H38 119.3
C38 C39 C40 121.02(13)
C38 C39 H39 119.5
C40 C39 H39 119.5
C41 C40 C39 117.74(12)
C41 C40 C43 121.30(13)
C39 C40 C43 120.94(13)
C40 C41 C42 121.50(13)
C40 C41 H41 119.2
C42 C41 H41 119.2
C41 C42 C37 120.73(13)
C41 C42 H42 119.6
C37 C42 H42 119.6
C40 C43 H43A 109.5
C40 C43 H43B 109.5
H43A C43 H43B 109.5
C40 C43 H43C 109.5
H43A C43 H43C 109.5
H43B C43 H43C 109.5
C20 C44 C21 121.09(12)
C20 C44 H44 119.5
C21 C44 H44 119.5

loop_
_geom_bond_atom_site_label_1
_geom_bond_atom_site_label_2
_geom_bond_distance
C1 C2 1.5118(19)
C1 H1A 0.9800
C1 H1B 0.9800
C1 H1C 0.9800
C2 C7 1.392(2)
C2 C3 1.397(2)
C3 C4 1.3874(19)
C3 H3 0.9500
C4 C5 1.4001(19)
C4 H4 0.9500
C5 C6 1.3955(19)
C5 C8 1.4947(18)
C6 C7 1.3951(19)
C6 H6 0.9500
C7 H7 0.9500
C8 C16 1.3617(18)
C8 C9 1.4966(18)
C9 C10 1.3975(19)
C9 C14 1.3995(19)
C10 C11 1.396(2)
C10 H10 0.9500
C11 C12 1.396(2)
C11 H11 0.9500
C12 C13 1.392(2)
C12 C15 1.512(2)
C13 C14 1.3863(19)
C13 H13 0.9500
C14 H14 0.9500
C15 H15A 0.9800
C15 H15B 0.9800
C15 H15C 0.9800
C16 C24 1.4940(17)
C16 C17 1.4953(17)
C17 C18 1.4034(18)
C17 C21 1.4178(18)
C18 C19 1.3932(19)
C18 H18 0.9500
C19 C20 1.3916(19)
C19 H19 0.9500
C20 C44 1.3848(19)
C20 H20 0.9500
C21 C44 1.3975(18)
C21 C22 1.4970(17)
C22 C29 1.3560(18)
C22 C23 1.4873(18)
C23 C24 1.4031(18)
C23 C28 1.4040(18)
C24 C25 1.4004(18)
C25 C26 1.3866(19)
C25 H25 0.9500
C26 C27 1.395(2)
C26 H26 0.9500
C27 C28 1.3887(19)
C27 H27 0.9500
C28 H28 0.9500
C29 C30 1.5030(18)
C29 C37 1.5064(17)
C30 C35 1.3960(18)
C30 C31 1.4066(18)
C31 C32 1.3872(19)
C31 H31 0.9500
C32 C33 1.401(2)
C32 H32 0.9500
C33 C34 1.3920(19)
C33 C36 1.5116(19)
C34 C35 1.3940(19)
C34 H34 0.9500
C35 H35 0.9500
C36 H36A 0.9800
C36 H36B 0.9800
C36 H36C 0.9800
C37 C38 1.3999(19)
C37 C42 1.4001(18)
C38 C39 1.3904(19)
C38 H38 0.9500
C39 C40 1.396(2)
C39 H39 0.9500
C40 C41 1.394(2)
C40 C43 1.5156(19)
C41 C42 1.3945(19)
C41 H41 0.9500
C42 H42 0.9500
C43 H43A 0.9800
C43 H43B 0.9800
C43 H43C 0.9800
C44 H44 0.9500
